data_4311574
loop_
_publ_author_name
'Horst Brombacher'
'Heinrich Vahrenkamp'

_publ_section_title
;
 Pyrazolylborate-Zinc Alkoxide Complexes. 3. Acid-Base Reactions
;
_journal_name_full 'Inorganic Chemistry'
_journal_page_first 6054
_journal_page_last 6060
_journal_paper_doi 10.1021/ic049177a
_journal_volume 43
_journal_year 2004
_chemical_formula_sum 'C37 H39 B N8 O Zn'
_chemical_formula_weight 687.94
_chemical_name_common Tp(Ph,Me)Zn-(N,O)acac
_chemical_name_systematic
; 
 Hydrotris(3-phenyl-5-methylpyrazol-1-yl)borato-zink-(N,O)-4-iminopentan-2-onat 
;
_space_group_IT_number 14
_symmetry_cell_setting monoclinic
_symmetry_space_group_name_Hall '-P 2ybc'
_symmetry_space_group_name_H-M 'P 1 21/c 1'
_atom_sites_solution_hydrogens geom
_atom_sites_solution_primary Patterson
_atom_sites_solution_secondary difmap
_audit_creation_method SHELXL-97
_cell_angle_alpha 90.00
_cell_angle_beta 95.023(13)
_cell_angle_gamma 90.00
_cell_formula_units_Z 4
_cell_length_a 16.631(13)
_cell_length_b 12.969(11)
_cell_length_c 16.544(13)
_cell_measurement_temperature 213(2)
_cell_volume 3555(5)
_computing_cell_refinement 'Bruker SMART'
_computing_data_collection 'Bruker SMART'
_computing_data_reduction 'Bruker SHELXTL'
_computing_molecular_graphics 'Bruker SHELXTL'
_computing_publication_material 'Bruker SHELXTL'
_computing_structure_refinement 'SHELXL-97 (Sheldrick, 1997)'
_computing_structure_solution 'SHELXS-97 (Sheldrick, 1990)'
_diffrn_ambient_temperature 213(2)
_diffrn_measured_fraction_theta_full 0.998
_diffrn_measured_fraction_theta_max 0.998
_diffrn_measurement_device_type 'CCD area detector '
_diffrn_measurement_method 'phi and omega scans'
_diffrn_radiation_monochromator graphite
_diffrn_radiation_source 'fine-focus sealed tube'
_diffrn_radiation_type MoK\a
_diffrn_radiation_wavelength 0.71073
_diffrn_reflns_av_R_equivalents 0.2071
_diffrn_reflns_av_sigmaI/netI 0.2175
_diffrn_reflns_limit_h_max 20
_diffrn_reflns_limit_h_min -21
_diffrn_reflns_limit_k_max 16
_diffrn_reflns_limit_k_min -16
_diffrn_reflns_limit_l_max 21
_diffrn_reflns_limit_l_min -21
_diffrn_reflns_number 30131
_diffrn_reflns_theta_full 27.00
_diffrn_reflns_theta_max 27.00
_diffrn_reflns_theta_min 1.99
_exptl_absorpt_coefficient_mu 0.732
_exptl_absorpt_correction_type SADABS
_exptl_crystal_colour colorless
_exptl_crystal_density_diffrn 1.285
_exptl_crystal_density_method 'not measured'
_exptl_crystal_description isometric
_exptl_crystal_F_000 1440
_exptl_crystal_size_max 0.16
_exptl_crystal_size_mid 0.14
_exptl_crystal_size_min 0.09
_refine_diff_density_max 1.543
_refine_diff_density_min -1.737
_refine_diff_density_rms 0.144
_refine_ls_extinction_coef 0.0036(7)
_refine_ls_extinction_expression Fc^*^=kFc[1+0.001xFc^2^\l^3^/sin(2\q)]^-1/4^
_refine_ls_extinction_method SHELXL
_refine_ls_goodness_of_fit_ref 0.784
_refine_ls_hydrogen_treatment riding-model
_refine_ls_matrix_type full
_refine_ls_number_parameters 449
_refine_ls_number_reflns 7747
_refine_ls_number_restraints 0
_refine_ls_restrained_S_all 0.784
_refine_ls_R_factor_all 0.2162
_refine_ls_R_factor_gt 0.0957
_refine_ls_shift/su_max 0.000
_refine_ls_shift/su_mean 0.000
_refine_ls_structure_factor_coef Fsqd
_refine_ls_weighting_details 'calc w=1/[\s^2^(Fo^2^)+(0.1358P)^2^+0.0000P] where P=(Fo^2^+2Fc^2^)/3'
_refine_ls_weighting_scheme calc
_refine_ls_wR_factor_gt 0.2175
_refine_ls_wR_factor_ref 0.2519
_reflns_number_gt 2659
_reflns_number_total 7747
_reflns_threshold_expression >2sigma(I)
_cod_data_source_file ic049177asi20040706_093708_7.cif
_cod_data_source_block hirn
_cod_original_formula_moiety 204
_cod_database_code 4311574

loop_
_symmetry_equiv_pos_as_xyz
'x, y, z'
'-x, y+1/2, -z+1/2'
'-x, -y, -z'
'x, -y-1/2, z-1/2'

loop_
_atom_site_label
_atom_site_type_symbol
_atom_site_fract_x
_atom_site_fract_y
_atom_site_fract_z
_atom_site_U_iso_or_equiv
_atom_site_adp_type
_atom_site_occupancy
_atom_site_symmetry_multiplicity
_atom_site_calc_flag
_atom_site_refinement_flags
_atom_site_disorder_assembly
_atom_site_disorder_group
Zn1 Zn 0.29391(4) 0.38845(6) 0.31346(4) 0.0416(3) Uani 1 1 d . . .
N1 N 0.3414(3) 0.4357(4) 0.1936(3) 0.0404(13) Uani 1 1 d . . .
N2 N 0.2509(3) 0.5354(4) 0.3275(3) 0.0404(13) Uani 1 1 d . . .
N3 N 0.1958(3) 0.3431(4) 0.2344(3) 0.0398(13) Uani 1 1 d . . .
N4 N 0.2942(3) 0.5106(4) 0.1545(3) 0.0377(12) Uani 1 1 d . . .
N5 N 0.2086(3) 0.5793(4) 0.2613(3) 0.0405(13) Uani 1 1 d . . .
N6 N 0.1663(3) 0.4200(4) 0.1826(3) 0.0358(12) Uani 1 1 d . . .
N7 N 0.2461(10) 0.3192(12) 0.4078(10) 0.028(5) Uiso 0.50 1 d P . .
H7 H 0.1937 0.3217 0.4068 0.034 Uiso 0.50 1 calc PR . .
N7A N 0.3991(13) 0.3276(13) 0.3535(12) 0.053(2) Uiso 0.50 1 d P . .
H7A H 0.4374 0.3320 0.3210 0.063 Uiso 0.50 1 calc PR . .
N8 N -0.0230(6) 0.3121(10) 0.4826(7) 0.144(5) Uani 1 1 d . . .
O1 O 0.4016(10) 0.3506(11) 0.3577(10) 0.053(2) Uiso 0.50 1 d P . .
O1A O 0.2447(9) 0.3393(10) 0.4112(9) 0.033(4) Uiso 0.50 1 d P . .
B1 B 0.2072(4) 0.5251(6) 0.1791(4) 0.0406(18) Uani 1 1 d . . .
H1 H 0.1765 0.5681 0.1377 0.049 Uiso 1 1 calc R . .
C1 C 0.3306(4) 0.5530(5) 0.0937(4) 0.0450(17) Uani 1 1 d . . .
C2 C 0.4043(4) 0.5042(5) 0.0921(4) 0.0466(17) Uani 1 1 d . . .
H2A H 0.4440 0.5179 0.0565 0.056 Uiso 1 1 calc R . .
C3 C 0.4081(4) 0.4313(5) 0.1534(4) 0.0394(15) Uani 1 1 d . . .
C4 C 0.2935(4) 0.6389(6) 0.0429(4) 0.061(2) Uani 1 1 d . . .
H4A H 0.2406 0.6547 0.0600 0.091 Uiso 1 1 calc R . .
H4B H 0.2883 0.6182 -0.0137 0.091 Uiso 1 1 calc R . .
H4C H 0.3276 0.6996 0.0493 0.091 Uiso 1 1 calc R . .
C5 C 0.4705(4) 0.3537(5) 0.1738(4) 0.0436(17) Uani 1 1 d . . .
C6 C 0.4519(4) 0.2522(5) 0.1899(4) 0.0510(18) Uani 1 1 d . . .
H6A H 0.3975 0.2321 0.1880 0.061 Uiso 1 1 calc R . .
C7 C 0.5111(5) 0.1801(6) 0.2085(5) 0.064(2) Uani 1 1 d . . .
H7A H 0.4974 0.1118 0.2202 0.077 Uiso 1 1 calc R . .
C8 C 0.5917(5) 0.2094(8) 0.2097(5) 0.072(3) Uani 1 1 d . . .
H8A H 0.6327 0.1606 0.2221 0.086 Uiso 1 1 calc R . .
C9 C 0.6112(5) 0.3086(8) 0.1931(5) 0.078(3) Uani 1 1 d . . .
H9A H 0.6657 0.3281 0.1942 0.093 Uiso 1 1 calc R . .
C10 C 0.5514(4) 0.3807(6) 0.1745(5) 0.060(2) Uani 1 1 d . . .
H10A H 0.5655 0.4488 0.1623 0.072 Uiso 1 1 calc R . .
C11 C 0.1658(4) 0.6615(5) 0.2852(4) 0.0461(17) Uani 1 1 d . . .
C12 C 0.1802(4) 0.6701(5) 0.3673(4) 0.0508(18) Uani 1 1 d . . .
H12A H 0.1581 0.7196 0.4005 0.061 Uiso 1 1 calc R . .
C13 C 0.2343(4) 0.5911(5) 0.3931(4) 0.0452(17) Uani 1 1 d . . .
C14 C 0.1150(5) 0.7264(6) 0.2271(5) 0.062(2) Uani 1 1 d . . .
H14A H 0.0897 0.7805 0.2564 0.093 Uiso 1 1 calc R . .
H14B H 0.0736 0.6840 0.1985 0.093 Uiso 1 1 calc R . .
H14C H 0.1484 0.7570 0.1883 0.093 Uiso 1 1 calc R . .
C15 C 0.2694(5) 0.5657(5) 0.4743(4) 0.0481(17) Uani 1 1 d . . .
C16 C 0.2256(5) 0.5749(6) 0.5380(4) 0.064(2) Uani 1 1 d . . .
H16A H 0.1732 0.6022 0.5296 0.077 Uiso 1 1 calc R . .
C17 C 0.2546(6) 0.5456(7) 0.6160(5) 0.077(3) Uani 1 1 d . . .
H17A H 0.2220 0.5512 0.6595 0.093 Uiso 1 1 calc R . .
C18 C 0.3319(6) 0.5083(7) 0.6281(5) 0.080(3) Uani 1 1 d . . .
H18A H 0.3530 0.4880 0.6803 0.096 Uiso 1 1 calc R . .
C19 C 0.3780(5) 0.5008(6) 0.5642(5) 0.070(2) Uani 1 1 d . . .
H19A H 0.4313 0.4762 0.5725 0.084 Uiso 1 1 calc R . .
C20 C 0.3473(5) 0.5290(6) 0.4876(5) 0.059(2) Uani 1 1 d . . .
H20A H 0.3796 0.5232 0.4439 0.071 Uiso 1 1 calc R . .
C21 C 0.1005(4) 0.3829(5) 0.1381(4) 0.0430(16) Uani 1 1 d . . .
C22 C 0.0851(4) 0.2847(6) 0.1624(4) 0.0475(17) Uani 1 1 d . . .
H22A H 0.0416 0.2421 0.1439 0.057 Uiso 1 1 calc R . .
C23 C 0.1485(4) 0.2614(5) 0.2211(4) 0.0397(16) Uani 1 1 d . . .
C24 C 0.0568(4) 0.4443(6) 0.0712(4) 0.057(2) Uani 1 1 d . . .
H24A H 0.0816 0.5118 0.0684 0.086 Uiso 1 1 calc R . .
H24B H 0.0007 0.4521 0.0818 0.086 Uiso 1 1 calc R . .
H24C H 0.0599 0.4087 0.0200 0.086 Uiso 1 1 calc R . .
C25 C 0.1618(4) 0.1631(5) 0.2645(4) 0.0400(15) Uani 1 1 d . . .
C26 C 0.0988(4) 0.0920(6) 0.2676(5) 0.057(2) Uani 1 1 d . . .
H26A H 0.0477 0.1086 0.2420 0.068 Uiso 1 1 calc R . .
C27 C 0.1089(5) 0.0001(7) 0.3062(5) 0.074(2) Uani 1 1 d . . .
H27A H 0.0648 -0.0451 0.3074 0.089 Uiso 1 1 calc R . .
C28 C 0.1830(6) -0.0280(6) 0.3437(5) 0.072(2) Uani 1 1 d . . .
H28A H 0.1900 -0.0923 0.3696 0.086 Uiso 1 1 calc R . .
C29 C 0.2475(5) 0.0407(6) 0.3425(4) 0.065(2) Uani 1 1 d . . .
H29A H 0.2981 0.0240 0.3691 0.078 Uiso 1 1 calc R . .
C30 C 0.2363(4) 0.1336(6) 0.3020(4) 0.0534(19) Uani 1 1 d . . .
H30A H 0.2805 0.1783 0.2997 0.064 Uiso 1 1 calc R . .
C31 C 0.5045(4) 0.2532(6) 0.4423(5) 0.070(2) Uani 1 1 d . . .
H31A H 0.5082 0.2055 0.4877 0.104 Uiso 1 1 calc R . .
H31B H 0.5357 0.3146 0.4570 0.104 Uiso 1 1 calc R . .
H31C H 0.5255 0.2206 0.3958 0.104 Uiso 1 1 calc R . .
C32 C 0.4175(4) 0.2825(5) 0.4214(4) 0.0475(17) Uani 1 1 d . . .
C33 C 0.3612(5) 0.2497(5) 0.4720(4) 0.0521(19) Uani 1 1 d . . .
H33A H 0.3797 0.2062 0.5151 0.063 Uiso 1 1 calc R . .
C34 C 0.2801(4) 0.2745(6) 0.4657(4) 0.0521(18) Uani 1 1 d . . .
C35 C 0.2293(5) 0.2363(8) 0.5287(5) 0.092(3) Uani 1 1 d . . .
H35A H 0.1742 0.2597 0.5164 0.139 Uiso 1 1 calc R . .
H35B H 0.2501 0.2626 0.5813 0.139 Uiso 1 1 calc R . .
H35C H 0.2305 0.1615 0.5296 0.139 Uiso 1 1 calc R . .
C36 C 0.0136(7) 0.3555(11) 0.4390(7) 0.101(4) Uani 1 1 d . . .
C37 C 0.0601(5) 0.4120(8) 0.3854(6) 0.100(3) Uani 1 1 d . . .
H37A H 0.0632 0.4837 0.4020 0.150 Uiso 1 1 calc R . .
H37B H 0.0347 0.4073 0.3305 0.150 Uiso 1 1 calc R . .
H37C H 0.1141 0.3833 0.3873 0.150 Uiso 1 1 calc R . .

loop_
_atom_site_aniso_label
_atom_site_aniso_U_11
_atom_site_aniso_U_22
_atom_site_aniso_U_33
_atom_site_aniso_U_23
_atom_site_aniso_U_13
_atom_site_aniso_U_12
Zn1 0.0306(4) 0.0524(5) 0.0397(5) 0.0038(4) -0.0074(3) 0.0027(4)
N1 0.032(3) 0.048(3) 0.040(3) 0.005(3) -0.004(2) 0.003(2)
N2 0.027(3) 0.054(3) 0.039(3) 0.011(3) -0.004(2) 0.000(2)
N3 0.029(3) 0.040(3) 0.048(3) -0.001(3) -0.008(2) 0.000(2)
N4 0.034(3) 0.050(3) 0.029(3) 0.008(2) 0.002(2) 0.002(2)
N5 0.028(3) 0.054(3) 0.038(3) 0.007(3) -0.003(2) 0.004(2)
N6 0.025(3) 0.047(3) 0.034(3) 0.005(2) -0.005(2) 0.003(2)
N8 0.072(7) 0.232(13) 0.130(9) 0.061(9) 0.020(6) 0.044(8)
B1 0.029(4) 0.053(5) 0.040(4) 0.010(4) 0.002(3) 0.011(4)
C1 0.049(4) 0.050(4) 0.033(4) 0.004(3) -0.008(3) -0.001(3)
C2 0.027(4) 0.067(5) 0.045(4) 0.001(4) 0.001(3) -0.007(3)
C3 0.032(4) 0.050(4) 0.036(4) -0.002(3) 0.001(3) -0.001(3)
C4 0.047(5) 0.078(5) 0.058(5) 0.029(4) 0.003(4) 0.001(4)
C5 0.030(4) 0.060(5) 0.040(4) -0.008(3) -0.001(3) 0.008(3)
C6 0.045(4) 0.054(5) 0.053(5) -0.002(4) -0.005(3) 0.008(4)
C7 0.055(5) 0.065(5) 0.072(6) 0.010(4) -0.001(4) 0.017(4)
C8 0.052(5) 0.094(7) 0.066(6) -0.010(5) -0.012(4) 0.037(5)
C9 0.038(5) 0.100(8) 0.094(7) -0.002(6) -0.001(4) 0.020(5)
C10 0.036(4) 0.076(5) 0.069(5) 0.005(4) 0.009(4) 0.006(4)
C11 0.042(4) 0.046(4) 0.049(4) 0.002(3) 0.000(3) -0.001(3)
C12 0.048(4) 0.042(4) 0.062(5) -0.003(4) 0.000(4) 0.010(3)
C13 0.038(4) 0.061(5) 0.037(4) -0.006(3) 0.003(3) -0.005(3)
C14 0.049(5) 0.055(5) 0.081(6) 0.007(4) 0.005(4) 0.013(4)
C15 0.060(5) 0.047(4) 0.037(4) 0.000(3) 0.002(3) 0.000(4)
C16 0.071(6) 0.081(6) 0.040(5) -0.003(4) 0.005(4) 0.001(4)
C17 0.094(8) 0.092(7) 0.048(5) -0.005(5) 0.015(5) 0.011(6)
C18 0.106(8) 0.087(7) 0.045(5) -0.001(5) -0.009(5) 0.007(6)
C19 0.074(6) 0.080(6) 0.051(5) -0.007(4) -0.019(5) 0.006(5)
C20 0.052(5) 0.063(5) 0.058(5) -0.016(4) -0.016(4) -0.003(4)
C21 0.027(3) 0.060(5) 0.040(4) 0.002(3) -0.009(3) 0.004(3)
C22 0.022(3) 0.067(5) 0.052(4) 0.000(4) -0.003(3) 0.001(3)
C23 0.021(3) 0.049(4) 0.049(4) -0.005(3) 0.000(3) 0.002(3)
C24 0.037(4) 0.076(5) 0.054(5) 0.015(4) -0.021(3) 0.009(4)
C25 0.031(4) 0.043(4) 0.046(4) -0.008(3) -0.001(3) 0.001(3)
C26 0.037(4) 0.059(5) 0.075(5) -0.007(4) 0.005(4) -0.008(3)
C27 0.055(6) 0.073(6) 0.096(7) 0.002(5) 0.014(5) -0.009(5)
C28 0.081(7) 0.060(5) 0.075(6) 0.012(4) 0.010(5) -0.009(5)
C29 0.071(6) 0.052(5) 0.069(6) 0.007(4) -0.016(4) 0.007(4)
C30 0.043(4) 0.063(5) 0.052(4) 0.004(4) -0.009(3) -0.003(3)
C31 0.034(4) 0.091(6) 0.079(6) 0.008(5) -0.018(4) 0.014(4)
C32 0.047(4) 0.049(4) 0.044(4) 0.003(3) -0.015(3) 0.003(3)
C33 0.053(5) 0.052(4) 0.048(4) 0.009(3) -0.016(4) 0.001(4)
C34 0.050(5) 0.062(5) 0.043(4) 0.006(4) -0.002(3) -0.005(4)
C35 0.068(6) 0.153(9) 0.058(5) 0.048(6) 0.015(5) -0.009(6)
C36 0.055(7) 0.172(12) 0.076(8) -0.001(7) 0.004(5) 0.043(7)
C37 0.049(6) 0.151(10) 0.099(8) 0.007(7) -0.004(5) 0.019(6)

loop_
_atom_type_symbol
_atom_type_description
_atom_type_scat_dispersion_real
_atom_type_scat_dispersion_imag
_atom_type_scat_source
C C 0.0033 0.0016 'International Tables Vol C Tables 4.2.6.8 and 6.1.1.4'
H H 0.0000 0.0000 'International Tables Vol C Tables 4.2.6.8 and 6.1.1.4'
B B 0.0013 0.0007 'International Tables Vol C Tables 4.2.6.8 and 6.1.1.4'
N N 0.0061 0.0033 'International Tables Vol C Tables 4.2.6.8 and 6.1.1.4'
O O 0.0106 0.0060 'International Tables Vol C Tables 4.2.6.8 and 6.1.1.4'
Zn Zn 0.2839 1.4301 'International Tables Vol C Tables 4.2.6.8 and 6.1.1.4'

loop_
_geom_angle_atom_site_label_1
_geom_angle_atom_site_label_2
_geom_angle_atom_site_label_3
_geom_angle
_geom_angle_site_symmetry_1
_geom_angle_site_symmetry_3
_geom_angle_publ_flag
O1 Zn1 N7A 8.9(9) . . ?
O1 Zn1 O1A 92.5(6) . . ?
N7A Zn1 O1A 90.9(7) . . ?
O1 Zn1 N7 90.5(7) . . ?
N7A Zn1 N7 87.8(8) . . ?
O1A Zn1 N7 7.6(7) . . ?
O1 Zn1 N2 120.8(4) . . ?
N7A Zn1 N2 129.6(5) . . ?
O1A Zn1 N2 91.9(4) . . ?
N7 Zn1 N2 99.2(5) . . ?
O1 Zn1 N3 144.3(4) . . ?
N7A Zn1 N3 135.9(5) . . ?
O1A Zn1 N3 93.7(4) . . ?
N7 Zn1 N3 91.1(5) . . ?
N2 Zn1 N3 94.1(2) . . ?
O1 Zn1 N1 91.0(5) . . ?
N7A Zn1 N1 92.0(6) . . ?
O1A Zn1 N1 174.4(4) . . ?
N7 Zn1 N1 168.3(5) . . ?
N2 Zn1 N1 89.98(19) . . ?
N3 Zn1 N1 80.9(2) . . ?
C3 N1 N4 105.0(5) . . ?
C3 N1 Zn1 141.5(4) . . ?
N4 N1 Zn1 111.8(4) . . ?
C13 N2 N5 107.0(5) . . ?
C13 N2 Zn1 133.1(4) . . ?
N5 N2 Zn1 117.0(4) . . ?
C23 N3 N6 107.6(5) . . ?
C23 N3 Zn1 138.6(4) . . ?
N6 N3 Zn1 113.7(4) . . ?
C1 N4 N1 111.5(5) . . ?
C1 N4 B1 130.0(5) . . ?
N1 N4 B1 118.1(5) . . ?
C11 N5 N2 109.8(5) . . ?
C11 N5 B1 130.6(5) . . ?
N2 N5 B1 119.1(5) . . ?
C21 N6 N3 107.9(5) . . ?
C21 N6 B1 129.7(5) . . ?
N3 N6 B1 122.3(5) . . ?
C34 N7 Zn1 129.2(12) . . ?
C32 N7A Zn1 127.7(14) . . ?
C32 O1 Zn1 124.0(11) . . ?
C34 O1A Zn1 124.5(9) . . ?
N6 B1 N5 110.4(5) . . ?
N6 B1 N4 109.3(5) . . ?
N5 B1 N4 110.3(5) . . ?
N4 C1 C2 106.6(6) . . ?
N4 C1 C4 122.5(6) . . ?
C2 C1 C4 130.8(6) . . ?
C1 C2 C3 106.4(6) . . ?
N1 C3 C2 110.3(6) . . ?
N1 C3 C5 121.0(6) . . ?
C2 C3 C5 128.6(6) . . ?
C6 C5 C10 118.1(6) . . ?
C6 C5 C3 122.2(6) . . ?
C10 C5 C3 119.7(7) . . ?
C7 C6 C5 121.6(7) . . ?
C6 C7 C8 119.3(8) . . ?
C9 C8 C7 120.1(7) . . ?
C8 C9 C10 120.4(8) . . ?
C9 C10 C5 120.6(8) . . ?
N5 C11 C12 107.6(6) . . ?
N5 C11 C14 122.6(6) . . ?
C12 C11 C14 129.8(7) . . ?
C11 C12 C13 107.1(6) . . ?
N2 C13 C12 108.5(6) . . ?
N2 C13 C15 121.7(6) . . ?
C12 C13 C15 129.8(6) . . ?
C16 C15 C20 118.2(7) . . ?
C16 C15 C13 120.3(7) . . ?
C20 C15 C13 121.5(7) . . ?
C15 C16 C17 122.6(8) . . ?
C18 C17 C16 118.4(8) . . ?
C19 C18 C17 119.7(8) . . ?
C18 C19 C20 120.6(9) . . ?
C19 C20 C15 120.5(8) . . ?
N6 C21 C22 109.6(6) . . ?
N6 C21 C24 122.0(6) . . ?
C22 C21 C24 128.4(6) . . ?
C21 C22 C23 104.8(6) . . ?
N3 C23 C22 110.0(6) . . ?
N3 C23 C25 123.3(6) . . ?
C22 C23 C25 126.7(6) . . ?
C30 C25 C26 116.3(7) . . ?
C30 C25 C23 123.2(6) . . ?
C26 C25 C23 120.5(6) . . ?
C27 C26 C25 122.2(8) . . ?
C26 C27 C28 120.9(8) . . ?
C27 C28 C29 118.8(8) . . ?
C30 C29 C28 119.4(8) . . ?
C29 C30 C25 122.2(7) . . ?
N7A C32 C33 123.5(11) . . ?
N7A C32 O1 12.5(13) . . ?
C33 C32 O1 124.4(9) . . ?
N7A C32 C31 117.9(11) . . ?
C33 C32 C31 118.2(6) . . ?
O1 C32 C31 116.9(9) . . ?
C32 C33 C34 126.4(7) . . ?
N7 C34 O1A 10.9(12) . . ?
N7 C34 C33 123.6(10) . . ?
O1A C34 C33 124.7(8) . . ?
N7 C34 C35 117.3(11) . . ?
O1A C34 C35 116.2(9) . . ?
C33 C34 C35 118.8(7) . . ?
N8 C36 C37 178.7(16) . . ?

loop_
_geom_bond_atom_site_label_1
_geom_bond_atom_site_label_2
_geom_bond_distance
_geom_bond_site_symmetry_2
_geom_bond_publ_flag
Zn1 O1 1.937(17) . ?
Zn1 N7A 1.98(2) . ?
Zn1 O1A 1.981(14) . ?
Zn1 N7 2.024(17) . ?
Zn1 N2 2.056(6) . ?
Zn1 N3 2.085(5) . ?
Zn1 N1 2.281(5) . ?
N1 C3 1.343(8) . ?
N1 N4 1.374(7) . ?
N2 C13 1.352(8) . ?
N2 N5 1.372(6) . ?
N3 C23 1.326(7) . ?
N3 N6 1.376(7) . ?
N4 C1 1.338(8) . ?
N4 B1 1.548(8) . ?
N5 C11 1.360(8) . ?
N5 B1 1.529(9) . ?
N6 C21 1.353(7) . ?
N6 B1 1.528(9) . ?
N7 C34 1.216(18) . ?
N7A C32 1.28(2) . ?
N8 C36 1.133(13) . ?
O1 C32 1.383(18) . ?
O1A C34 1.332(16) . ?
C1 C2 1.381(9) . ?
C1 C4 1.496(9) . ?
C2 C3 1.384(9) . ?
C3 C5 1.464(9) . ?
C5 C6 1.384(9) . ?
C5 C10 1.389(9) . ?
C6 C7 1.372(9) . ?
C7 C8 1.391(11) . ?
C8 C9 1.361(12) . ?
C9 C10 1.380(10) . ?
C11 C12 1.364(9) . ?
C11 C14 1.484(9) . ?
C12 C13 1.405(9) . ?
C13 C15 1.455(9) . ?
C15 C16 1.338(9) . ?
C15 C20 1.380(10) . ?
C16 C17 1.391(10) . ?
C17 C18 1.373(12) . ?
C18 C19 1.364(11) . ?
C19 C20 1.373(10) . ?
C21 C22 1.366(9) . ?
C21 C24 1.500(8) . ?
C22 C23 1.401(8) . ?
C23 C25 1.471(9) . ?
C25 C30 1.389(9) . ?
C25 C26 1.400(9) . ?
C26 C27 1.356(10) . ?
C27 C28 1.379(11) . ?
C28 C29 1.396(11) . ?
C29 C30 1.384(9) . ?
C31 C32 1.506(9) . ?
C32 C33 1.378(9) . ?
C33 C34 1.381(10) . ?
C34 C35 1.483(10) . ?
C36 C37 1.428(15) . ?

loop_
_cod_changelog_entry_id
_cod_changelog_entry_author
_cod_changelog_entry_date
_cod_changelog_entry_text
1 'Vaitkus, Antanas' 2024-11-15T16:08:00+02:00
;
 Removed the '_chemical_formula_moiety' data item since it had an incorrect
 value.
;
